data_4320073
loop_
_publ_author_name
'Alasdair P. Lee'
'Brian L. Phillips'
'Marilyn M. Olmstead'
'William H. Casey'

_publ_section_title
;
 Synthesis and Characterization of the GeO4Al12(OH)24(OH2)128+
 Polyoxocation
;
_journal_name_full 'Inorganic Chemistry'
_journal_page_first 4485
_journal_page_last 4487
_journal_paper_doi 10.1021/ic010146e
_journal_volume 40
_journal_year 2001
_chemical_formula_sum 'Al12 Ge H62 O70 Se4'
_chemical_formula_weight 1894.69
_chemical_name_common '[GeO4Al12(OH)24(H2O)12](SeO4)4.14H2O'
_chemical_name_systematic
;
  ?
;
_space_group_IT_number 119
_symmetry_cell_setting tetragonal
_symmetry_space_group_name_Hall 'I -4 -2'
_symmetry_space_group_name_H-M 'I -4 m 2'
_atom_sites_solution_primary direct
_atom_sites_solution_secondary difmap
_audit_creation_method SHELXL-97
_cell_angle_alpha 90.00
_cell_angle_beta 90.00
_cell_angle_gamma 90.00
_cell_formula_units_Z 2
_cell_length_a 13.0322(7)
_cell_length_b 13.0322(7)
_cell_length_c 17.2087(13)
_cell_measurement_reflns_used 2639
_cell_measurement_temperature 90(2)
_cell_measurement_theta_max 30.6
_cell_measurement_theta_min 2.21
_cell_volume 2922.7(3)
_computing_cell_refinement 'Bruker SAINT'
_computing_data_collection 'Bruker SMART'
_computing_data_reduction 'Bruker SAINT'
_computing_molecular_graphics 'SHELXTL 5, XP (Sheldrick, 1994)'
_computing_publication_material 'SHELXL-97 (Sheldrick, 1997)'
_computing_structure_refinement 'SHELXL-97 (Sheldrick, 1997)'
_computing_structure_solution 'SHELXS-97 (Sheldrick, 1990)'
_diffrn_ambient_temperature 90(2)
_diffrn_detector_area_resol_mean 0.83
_diffrn_measured_fraction_theta_full 0.996
_diffrn_measured_fraction_theta_max 0.996
_diffrn_measurement_device_type 'Bruker SMART 1000'
_diffrn_measurement_method \w
_diffrn_radiation_monochromator graphite
_diffrn_radiation_source 'normal-focus sealed tube'
_diffrn_radiation_type MoK\a
_diffrn_radiation_wavelength 0.71073
_diffrn_reflns_av_R_equivalents 0.0757
_diffrn_reflns_av_sigmaI/netI 0.0389
_diffrn_reflns_limit_h_max 16
_diffrn_reflns_limit_h_min -16
_diffrn_reflns_limit_k_max 16
_diffrn_reflns_limit_k_min -16
_diffrn_reflns_limit_l_max 22
_diffrn_reflns_limit_l_min -22
_diffrn_reflns_number 27190
_diffrn_reflns_theta_full 27.50
_diffrn_reflns_theta_max 27.50
_diffrn_reflns_theta_min 1.96
_diffrn_standards_decay_% <0.1
_diffrn_standards_number '50 frames measured at beginning and end'
_exptl_absorpt_coefficient_mu 3.345
_exptl_absorpt_correction_T_max 0.9673
_exptl_absorpt_correction_T_min 0.9673
_exptl_absorpt_correction_type empirical
_exptl_absorpt_process_details 'SADABS 2.0 (Sheldrick, 2000)'
_exptl_crystal_colour colorless
_exptl_crystal_density_diffrn 2.153
_exptl_crystal_density_method 'not measured'
_exptl_crystal_description tetrahedron
_exptl_crystal_F_000 1892
_exptl_crystal_size_max 0.01
_exptl_crystal_size_mid 0.01
_exptl_crystal_size_min 0.01
_refine_diff_density_max 1.387
_refine_diff_density_min -1.734
_refine_diff_density_rms 0.209
_refine_ls_abs_structure_details 'Flack H D (1983), Acta Cryst. A39, 876-881'
_refine_ls_abs_structure_Flack 0.06(3)
_refine_ls_extinction_coef 0.00029(15)
_refine_ls_extinction_expression Fc^*^=kFc[1+0.001xFc^2^\l^3^/sin(2\q)]^-1/4^
_refine_ls_extinction_method SHELXL
_refine_ls_goodness_of_fit_ref 1.299
_refine_ls_matrix_type full
_refine_ls_number_parameters 113
_refine_ls_number_reflns 1829
_refine_ls_number_restraints 0
_refine_ls_restrained_S_all 1.299
_refine_ls_R_factor_all 0.0648
_refine_ls_R_factor_gt 0.0627
_refine_ls_shift/su_max 0.000
_refine_ls_shift/su_mean 0.000
_refine_ls_structure_factor_coef Fsqd
_refine_ls_weighting_details 'calc w=1/[\s^2^(Fo^2^)+(0.0312P)^2^+75.6718P] where P=(Fo^2^+2Fc^2^)/3'
_refine_ls_weighting_scheme calc
_refine_ls_wR_factor_gt 0.1456
_refine_ls_wR_factor_ref 0.1466
_reflns_number_gt 1764
_reflns_number_total 1829
_reflns_threshold_expression >2sigma(I)
_cod_data_source_file ic010146e.cif
_cod_data_source_block mn1158
_cod_original_formula_sum 'H62 Al12 Ge O70 Se4'
_cod_database_code 4320073

loop_
_symmetry_equiv_pos_as_xyz
'x, y, z'
'y, -x, -z'
'-x, -y, z'
'-y, x, -z'
'-x, y, z'
'y, x, -z'
'x, -y, z'
'-y, -x, -z'
'x+1/2, y+1/2, z+1/2'
'y+1/2, -x+1/2, -z+1/2'
'-x+1/2, -y+1/2, z+1/2'
'-y+1/2, x+1/2, -z+1/2'
'-x+1/2, y+1/2, z+1/2'
'y+1/2, x+1/2, -z+1/2'
'x+1/2, -y+1/2, z+1/2'
'-y+1/2, -x+1/2, -z+1/2'

loop_
_atom_site_label
_atom_site_type_symbol
_atom_site_fract_x
_atom_site_fract_y
_atom_site_fract_z
_atom_site_U_iso_or_equiv
_atom_site_adp_type
_atom_site_occupancy
_atom_site_symmetry_multiplicity
_atom_site_calc_flag
_atom_site_refinement_flags
_atom_site_disorder_assembly
_atom_site_disorder_group
Ge1 Ge 0.0000 0.0000 0.0000 0.0063(5) Uani 1 8 d S . .
Al1 Al 0.11512(19) 0.22682(19) 0.05814(15) 0.0079(5) Uani 1 1 d . . .
Al2 Al 0.0000 0.1117(3) 0.1811(2) 0.0069(7) Uani 1 2 d S . .
O1 O 0.0000 0.1138(6) 0.0603(5) 0.0094(16) Uani 1 2 d S . .
O2 O 0.1323(4) 0.2203(4) -0.0480(3) 0.0091(11) Uani 1 1 d . . .
O3 O 0.0000 0.3092(6) 0.0509(4) 0.0065(15) Uiso 1 2 d S . .
O4 O 0.1025(4) 0.2067(4) 0.1643(3) 0.0085(11) Uani 1 1 d . . .
O5 O 0.2051(4) 0.3430(4) 0.0713(3) 0.0114(11) Uani 1 1 d . . .
O6 O -0.0896(6) 0.0000 0.1872(5) 0.0085(16) Uani 1 2 d S . .
O7 O 0.0000 0.1323(6) 0.2910(4) 0.0088(15) Uani 1 2 d S . .
Se1 Se 0.5000 0.26439(8) 0.11447(7) 0.0131(3) Uani 1 2 d S . .
O8 O 0.5000 0.2038(7) 0.0305(5) 0.0127(17) Uani 1 2 d S . .
O9 O 0.3996(5) 0.3326(8) 0.1215(5) 0.054(3) Uani 1 1 d . . .
O10 O 0.4691(8) 0.1810(9) 0.1853(7) 0.015(3) Uiso 0.50 1 d P . .
O11 O 0.2799(5) 0.2201(5) 0.2500 0.0118(16) Uiso 1 2 d S . .
O12 O 0.0000 0.3150(6) -0.1560(5) 0.0135(17) Uani 1 2 d S . .
O13 O 0.0000 0.5000 0.1258(8) 0.020(3) Uani 1 4 d S . .
O14 O 0.5000 0.0000 0.0826(8) 0.017(3) Uani 1 4 d S . .
O15 O 0.0944(12) 0.4056(12) 0.2500 0.036(5) Uani 0.50 2 d SP . .

loop_
_atom_site_aniso_label
_atom_site_aniso_U_11
_atom_site_aniso_U_22
_atom_site_aniso_U_33
_atom_site_aniso_U_23
_atom_site_aniso_U_13
_atom_site_aniso_U_12
Ge1 0.0047(7) 0.0047(7) 0.0096(11) 0.000 0.000 0.000
Al1 0.0077(11) 0.0062(11) 0.0098(11) -0.0027(9) 0.0004(9) 0.0000(9)
Al2 0.0063(16) 0.0050(16) 0.0095(15) 0.0007(12) 0.000 0.000
O1 0.004(4) 0.014(4) 0.010(4) 0.003(3) 0.000 0.000
O2 0.009(3) 0.007(3) 0.011(3) -0.004(2) 0.002(2) 0.000(2)
O4 0.008(3) 0.004(3) 0.014(3) -0.004(2) 0.002(2) -0.003(2)
O5 0.010(3) 0.009(3) 0.016(3) 0.000(2) 0.001(2) -0.001(2)
O6 0.006(4) 0.008(4) 0.011(4) 0.000 0.000(3) 0.000
O7 0.008(4) 0.008(4) 0.011(4) 0.002(3) 0.000 0.000
Se1 0.0230(7) 0.0062(5) 0.0102(5) -0.0013(5) 0.000 0.000
O8 0.015(4) 0.008(4) 0.014(4) -0.004(3) 0.000 0.000
O9 0.012(3) 0.077(7) 0.074(6) -0.067(6) -0.016(4) 0.017(4)
O12 0.014(4) 0.011(4) 0.015(4) 0.006(4) 0.000 0.000
O13 0.027(7) 0.002(5) 0.032(8) 0.000 0.000 0.000
O14 0.015(6) 0.013(6) 0.022(7) 0.000 0.000 0.000
O15 0.034(8) 0.034(8) 0.040(13) 0.008(8) 0.008(8) 0.017(10)

loop_
_atom_type_symbol
_atom_type_description
_atom_type_scat_dispersion_real
_atom_type_scat_dispersion_imag
_atom_type_scat_source
Al Al 0.0645 0.0514 'International Tables Vol C Tables 4.2.6.8 and 6.1.1.4'
H H 0.0000 0.0000 'International Tables Vol C Tables 4.2.6.8 and 6.1.1.4'
Ge Ge 0.1547 1.8001 'International Tables Vol C Tables 4.2.6.8 and 6.1.1.4'
O O 0.0106 0.0060 'International Tables Vol C Tables 4.2.6.8 and 6.1.1.4'
Se Se -0.0929 2.2259 'International Tables Vol C Tables 4.2.6.8 and 6.1.1.4'

loop_
_geom_angle_atom_site_label_1
_geom_angle_atom_site_label_2
_geom_angle_atom_site_label_3
_geom_angle
_geom_angle_site_symmetry_1
_geom_angle_site_symmetry_3
_geom_angle_publ_flag
O1 Ge1 O1 110.0(5) . 3 ?
O1 Ge1 O1 109.2(3) . 4 ?
O1 Ge1 O1 109.2(3) 3 4 ?
O1 Ge1 O1 109.2(3) . 2 ?
O1 Ge1 O1 109.2(3) 3 2 ?
O1 Ge1 O1 110.0(5) 4 2 ?
O2 Al1 O3 93.3(3) . . ?
O2 Al1 O2 77.6(3) . 6 ?
O3 Al1 O2 168.7(3) . 6 ?
O2 Al1 O4 169.1(3) . . ?
O3 Al1 O4 94.4(3) . . ?
O2 Al1 O4 93.7(3) 6 . ?
O2 Al1 O5 94.5(3) . . ?
O3 Al1 O5 92.6(3) . . ?
O2 Al1 O5 94.8(3) 6 . ?
O4 Al1 O5 92.9(3) . . ?
O2 Al1 O1 94.1(3) . . ?
O3 Al1 O1 80.2(3) . . ?
O2 Al1 O1 93.7(3) 6 . ?
O4 Al1 O1 79.6(3) . . ?
O5 Al1 O1 169.1(3) . . ?
O2 Al1 Al1 39.12(18) . 6 ?
O3 Al1 Al1 131.2(3) . 6 ?
O2 Al1 Al1 38.85(17) 6 6 ?
O4 Al1 Al1 131.3(3) . 6 ?
O5 Al1 Al1 99.88(18) . 6 ?
O1 Al1 Al1 91.1(2) . 6 ?
O2 Al1 Al2 137.6(2) . . ?
O3 Al1 Al2 86.1(2) . . ?
O2 Al1 Al2 96.0(2) 6 . ?
O4 Al1 Al2 35.73(18) . . ?
O5 Al1 Al2 127.9(2) . . ?
O1 Al1 Al2 43.9(2) . . ?
Al1 Al1 Al2 119.49(10) 6 . ?
O4 Al2 O4 92.8(4) . 5 ?
O4 Al2 O6 169.8(3) . . ?
O4 Al2 O6 94.5(3) 5 . ?
O4 Al2 O6 94.5(3) . 3 ?
O4 Al2 O6 169.8(3) 5 3 ?
O6 Al2 O6 77.3(4) . 3 ?
O4 Al2 O7 93.5(3) . . ?
O4 Al2 O7 93.5(3) 5 . ?
O6 Al2 O7 93.1(3) . . ?
O6 Al2 O7 93.1(3) 3 . ?
O4 Al2 O1 80.5(3) . . ?
O4 Al2 O1 80.5(3) 5 . ?
O6 Al2 O1 93.8(3) . . ?
O6 Al2 O1 93.8(3) 3 . ?
O7 Al2 O1 171.2(4) . . ?
O4 Al2 Al2 132.2(2) . 3 ?
O4 Al2 Al2 132.2(2) 5 3 ?
O6 Al2 Al2 38.8(2) . 3 ?
O6 Al2 Al2 38.8(2) 3 3 ?
O7 Al2 Al2 98.1(3) . 3 ?
O1 Al2 Al2 90.7(3) . 3 ?
O4 Al2 Al1 85.2(2) . 5 ?
O4 Al2 Al1 35.97(18) 5 5 ?
O6 Al2 Al1 96.7(2) . 5 ?
O6 Al2 Al1 138.0(3) 3 5 ?
O7 Al2 Al1 129.0(2) . 5 ?
O1 Al2 Al1 44.56(18) . 5 ?
Al2 Al2 Al1 120.04(8) 3 5 ?
O4 Al2 Al1 35.97(18) . . ?
O4 Al2 Al1 85.2(2) 5 . ?
O6 Al2 Al1 138.0(3) . . ?
O6 Al2 Al1 96.7(2) 3 . ?
O7 Al2 Al1 129.0(2) . . ?
O1 Al2 Al1 44.56(18) . . ?
Al2 Al2 Al1 120.04(8) 3 . ?
Al1 Al2 Al1 60.09(12) 5 . ?
Ge1 O1 Al2 124.3(5) . . ?
Ge1 O1 Al1 124.3(3) . . ?
Al2 O1 Al1 91.5(3) . . ?
Ge1 O1 Al1 124.3(3) . 5 ?
Al2 O1 Al1 91.5(3) . 5 ?
Al1 O1 Al1 91.0(4) . 5 ?
Al1 O2 Al1 102.0(3) . 6 ?
Al1 O3 Al1 108.5(4) 5 . ?
Al2 O4 Al1 108.3(3) . . ?
Al2 O6 Al2 102.3(4) . 3 ?
O9 Se1 O9 111.2(7) 5_655 . ?
O9 Se1 O8 109.6(3) 5_655 . ?
O9 Se1 O8 109.6(3) . . ?
O9 Se1 O10 96.3(6) 5_655 5_655 ?
O9 Se1 O10 120.3(6) . 5_655 ?
O8 Se1 O10 109.0(5) . 5_655 ?
O9 Se1 O10 120.3(6) 5_655 . ?
O9 Se1 O10 96.3(6) . . ?
O8 Se1 O10 109.0(5) . . ?
O10 Se1 O10 27.7(7) 5_655 . ?
O10 O10 Se1 76.1(4) 5_655 . ?

loop_
_geom_bond_atom_site_label_1
_geom_bond_atom_site_label_2
_geom_bond_distance
_geom_bond_site_symmetry_2
_geom_bond_publ_flag
Ge1 O1 1.809(8) . ?
Ge1 O1 1.809(8) 3 ?
Ge1 O1 1.809(8) 4 ?
Ge1 O1 1.809(8) 2 ?
Al1 O2 1.841(6) . ?
Al1 O3 1.849(6) . ?
Al1 O2 1.852(6) 6 ?
Al1 O4 1.854(6) . ?
Al1 O5 1.929(6) . ?
Al1 O1 2.103(6) . ?
Al1 Al1 2.871(5) 6 ?
Al1 Al2 2.996(4) . ?
Al2 O4 1.843(6) . ?
Al2 O4 1.843(6) 5 ?
Al2 O6 1.869(5) . ?
Al2 O6 1.869(5) 3 ?
Al2 O7 1.910(8) . ?
Al2 O1 2.079(9) . ?
Al2 Al2 2.912(7) 3 ?
Al2 Al1 2.996(4) 5 ?
O1 Al1 2.103(6) 5 ?
O2 Al1 1.852(6) 6 ?
O3 Al1 1.849(6) 5 ?
O6 Al2 1.869(5) 3 ?
Se1 O9 1.587(7) 5_655 ?
Se1 O9 1.587(7) . ?
Se1 O8 1.646(8) . ?
Se1 O10 1.681(12) 5_655 ?
Se1 O10 1.681(12) . ?
O10 O10 0.81(2) 5_655 ?
